data_7707974
loop_
_publ_author_name
'Delaney, Andie R.'
'Yu, Li-Juan'
'Coote, Michelle L.'
'Colebatch, Annie L.'

_publ_section_title
;
 Synthesis of an expanded pincer ligand and its bimetallic coinage metal
 complexes.
;
_journal_issue 34
_journal_name_full 'Dalton transactions (Cambridge, England : 2003)'
_journal_page_first 11909
_journal_page_last 11917
_journal_paper_doi 10.1039/d1dt01741a
_journal_volume 50
_journal_year 2021
_chemical_formula_moiety 'C24 H40 Au2 Cl2 N2 O2 P2, C H2 Cl2'
_chemical_formula_sum 'C25 H42 Au2 Cl4 N2 O2 P2'
_chemical_formula_weight 1000.28
_chemical_name_systematic tBuPONNOPAu2Cl2
_space_group_crystal_system orthorhombic
_space_group_IT_number 61
_space_group_name_Hall '-P 2ac 2ab'
_space_group_name_H-M_alt 'P b c a'
_atom_sites_solution_hydrogens geom
_atom_sites_solution_primary dual
_audit_creation_date 2021-07-27
_audit_creation_method
;
Olex2 1.3
(compiled 2020.11.12 svn.r5f609507 for OlexSys, GUI svn.r6272)
;
_audit_update_record
;
2021-07-27 deposited with the CCDC.	2021-08-05 downloaded from the CCDC.
;
_cell_angle_alpha 90
_cell_angle_beta 90
_cell_angle_gamma 90
_cell_formula_units_Z 8
_cell_length_a 14.4412(6)
_cell_length_b 19.7582(8)
_cell_length_c 24.0737(11)
_cell_measurement_reflns_used 8948
_cell_measurement_temperature 149.98(11)
_cell_measurement_theta_max 31.8830
_cell_measurement_theta_min 1.8800
_cell_volume 6869.0(5)
_computing_cell_refinement 'CrysAlisPro 1.171.41.93a (Rigaku OD, 2020)'
_computing_data_collection 'CrysAlisPro 1.171.41.93a (Rigaku OD, 2020)'
_computing_data_reduction 'CrysAlisPro 1.171.41.93a (Rigaku OD, 2020)'
_computing_molecular_graphics 'Olex2 1.3 (Dolomanov et al., 2009)'
_computing_publication_material 'Olex2 1.3 (Dolomanov et al., 2009)'
_computing_structure_refinement 'SHELXL 2018/3 (Sheldrick, 2015)'
_computing_structure_solution 'SHELXT 2018/2 (Sheldrick, 2018)'
_diffrn_ambient_environment N~2~
_diffrn_ambient_temperature 150.15
_diffrn_detector 'CCD plate'
_diffrn_detector_area_resol_mean 5.1872
_diffrn_detector_type Atlas
_diffrn_measured_fraction_theta_full 1.000
_diffrn_measured_fraction_theta_max 0.886
_diffrn_measurement_details
;
List of Runs (angles in degrees, time in seconds):

  # Type    Start    End  Width  t~exp~   \w     \q     \k     \f   Frames
#--------------------------------------------------------------------------
  1  \w    -13.00  41.00   1.00   50.00    --   18.00  77.00-120.00   54
  2  \w     49.00  91.00   1.00   50.00    --   18.00 178.00  90.00   42
  3  \w     17.00  67.00   1.00   50.00    --   18.00  19.00 120.00   50
;
_diffrn_measurement_device 'four-circle diffractometer'
_diffrn_measurement_device_type 'New Xcalibur, Atlas'
_diffrn_measurement_method '\w scans'
_diffrn_orient_matrix_type 'CrysAlisPro convention (1999,Acta A55,543-557)'
_diffrn_orient_matrix_UB_11 -0.0082997000
_diffrn_orient_matrix_UB_12 0.0295488000
_diffrn_orient_matrix_UB_13 0.0159601000
_diffrn_orient_matrix_UB_21 -0.0423594000
_diffrn_orient_matrix_UB_22 0.0051158000
_diffrn_orient_matrix_UB_23 -0.0143389000
_diffrn_orient_matrix_UB_31 -0.0234323000
_diffrn_orient_matrix_UB_32 -0.0197175000
_diffrn_orient_matrix_UB_33 0.0202070000
_diffrn_radiation_monochromator graphite
_diffrn_radiation_probe x-ray
_diffrn_radiation_type 'Mo K\a'
_diffrn_radiation_wavelength 0.71073
_diffrn_reflns_av_R_equivalents 0.0436
_diffrn_reflns_av_unetI/netI 0.0574
_diffrn_reflns_Laue_measured_fraction_full 1.000
_diffrn_reflns_Laue_measured_fraction_max 0.886
_diffrn_reflns_limit_h_max 21
_diffrn_reflns_limit_h_min -16
_diffrn_reflns_limit_k_max 29
_diffrn_reflns_limit_k_min -27
_diffrn_reflns_limit_l_max 35
_diffrn_reflns_limit_l_min -30
_diffrn_reflns_number 29294
_diffrn_reflns_point_group_measured_fraction_full 1.000
_diffrn_reflns_point_group_measured_fraction_max 0.886
_diffrn_reflns_theta_full 25.242
_diffrn_reflns_theta_max 32.460
_diffrn_reflns_theta_min 1.692
_diffrn_source 'fine-focus sealed X-ray tube'
_diffrn_source_type 'Enhance (Mo) X-ray Source'
_exptl_absorpt_coefficient_mu 8.962
_exptl_absorpt_correction_T_max 0.376
_exptl_absorpt_correction_T_min 0.164
_exptl_absorpt_correction_type analytical
_exptl_absorpt_process_details
;
CrysAlisPro 1.171.41.93a (Rigaku Oxford Diffraction, 2020)
Analytical numeric absorption correction using a multifaceted crystal
model based on expressions derived by R.C. Clark & J.S. Reid.
(Clark, R. C. & Reid, J. S. (1995). Acta Cryst. A51, 887-897)
Empirical absorption correction using spherical harmonics,
implemented in SCALE3 ABSPACK scaling algorithm.
;
_exptl_crystal_colour colourless
_exptl_crystal_colour_primary colourless
_exptl_crystal_density_diffrn 1.934
_exptl_crystal_description plate
_exptl_crystal_F_000 3824
_exptl_crystal_recrystallization_method 'Re-crystallisation from solvent: Dichloromethane/hexane'
_exptl_crystal_size_max 0.344
_exptl_crystal_size_mid 0.275
_exptl_crystal_size_min 0.135
_refine_diff_density_max 0.981
_refine_diff_density_min -1.348
_refine_diff_density_rms 0.191
_refine_ls_extinction_method none
_refine_ls_goodness_of_fit_ref 1.006
_refine_ls_hydrogen_treatment constr
_refine_ls_matrix_type full
_refine_ls_number_parameters 356
_refine_ls_number_reflns 10978
_refine_ls_number_restraints 0
_refine_ls_restrained_S_all 1.006
_refine_ls_R_factor_all 0.0619
_refine_ls_R_factor_gt 0.0368
_refine_ls_shift/su_max 0.003
_refine_ls_shift/su_mean 0.000
_refine_ls_structure_factor_coef Fsqd
_refine_ls_weighting_details 'w=1/[\s^2^(Fo^2^)+(0.0236P)^2^] where P=(Fo^2^+2Fc^2^)/3'
_refine_ls_weighting_scheme calc
_refine_ls_wR_factor_gt 0.0632
_refine_ls_wR_factor_ref 0.0740
_reflns_Friedel_coverage 0.000
_reflns_number_gt 8118
_reflns_number_total 10978
_reflns_threshold_expression 'I > 2\s(I)'
_cod_data_source_file d1dt01741a2.cif
_cod_data_source_block Au2Cl2tBuPONNOP
_cod_depositor_comments 'Adding full bibliography for 7707971--7707976.cif.'
_cod_database_code 7707974
_shelx_shelxl_version_number 2018/3
_chemical_oxdiff_formula Au2Cl2P2N2O2C40H30
_shelx_space_group_comment
;
The symmetry employed for this shelxl refinement is uniquely defined
by the following loop, which should always be used as a source of
symmetry information in preference to the above space-group names.
They are only intended as comments.
;
_shelx_estimated_absorpt_t_max 0.378
_shelx_estimated_absorpt_t_min 0.149
_reflns_odcompleteness_completeness 99.88
_reflns_odcompleteness_iscentric 1
_reflns_odcompleteness_theta 29.51
_olex2_refinement_description
;
1. Fixed Uiso
 At 1.2 times of:
  All C(H) groups, All C(H,H,H,H) groups
 At 1.5 times of:
  All C(H,H,H) groups
2. Others
 Sof(H25A)=Sof(H25B)=Sof(Cl3B)=1-FVAR(1)
 Sof(Cl3A)=Sof(H25C)=Sof(H25D)=FVAR(1)
3.a Secondary CH2 refined with riding coordinates:
 C25(H25C,H25D), C25(H25A,H25B)
3.b Aromatic/amide H refined with riding coordinates:
 C3(H3), C5(H5), C6(H6), C4(H4)
3.c Idealised Me refined as rotating group:
 C23(H23A,H23B,H23C), C21(H21A,H21B,H21C), C13(H13A,H13B,H13C), C20(H20A,H20B,
 H20C), C18(H18A,H18B,H18C), C15(H15A,H15B,H15C), C17(H17A,H17B,H17C), C14(H14A,
 H14B,H14C), C16(H16A,H16B,H16C), C22(H22A,H22B,H22C), C24(H24A,H24B,H24C),
 C19(H19A,H19B,H19C)
;
_ins_header
;
TITL AD150_beamstop in Pbca 
REM Pbca (#61 in standard setting)
CELL 0.71073  14.441236  19.758249  24.073651  90.0000  90.0000  90.0000
ZERR    7.00   0.000629   0.000813   0.001137   0.0000   0.0000   0.0000
LATT  1
SYMM -x+1/2,-y, z+1/2 
SYMM -x, y+1/2,-z+1/2 
SYMM  x+1/2,-y+1/2,-z 
SFAC C H N O P Cl Au
UNIT 280.00 210.00 14.00 14.00 14.00 14.00 14.00
REM  CrysAlisPro recorded range (K): Min=149.9; max=150.1; aver:150.0
TEMP -123
SIZE 0.14 0.27 0.34
TREF
HKLF 4
END
;
_olex2_submission_special_instructions 'No special instructions were received'
_oxdiff_exptl_absorpt_empirical_details
;
Empirical correction (ABSPACK) includes:
- Absorption correction using spherical harmonics
- Frame scaling
;
_oxdiff_exptl_absorpt_empirical_full_max 1.233
_oxdiff_exptl_absorpt_empirical_full_min 0.777

loop_
_space_group_symop_operation_xyz
'x, y, z'
'-x+1/2, -y, z+1/2'
'-x, y+1/2, -z+1/2'
'x+1/2, -y+1/2, -z'
'-x, -y, -z'
'x-1/2, y, -z-1/2'
'x, -y-1/2, z-1/2'
'-x-1/2, y-1/2, z'

loop_
_atom_site_label
_atom_site_type_symbol
_atom_site_fract_x
_atom_site_fract_y
_atom_site_fract_z
_atom_site_U_iso_or_equiv
_atom_site_adp_type
_atom_site_occupancy
_atom_site_site_symmetry_order
_atom_site_calc_flag
_atom_site_refinement_flags_posn
_atom_site_refinement_flags_adp
_atom_site_refinement_flags_occupancy
_atom_site_disorder_assembly
_atom_site_disorder_group
Au1 Au 0.76012(2) 0.65392(2) 0.35564(2) 0.02317(5) Uani 1 1 d . . . . .
Au2 Au 0.71388(2) 0.62773(2) 0.60634(2) 0.02309(5) Uani 1 1 d . . . . .
P2 P 0.62185(8) 0.71758(6) 0.61116(4) 0.0211(2) Uani 1 1 d . . . . .
Cl2 Cl 0.80374(8) 0.53229(6) 0.60062(5) 0.0324(3) Uani 1 1 d . . . . .
Cl1 Cl 0.76223(9) 0.76914(6) 0.36272(5) 0.0352(3) Uani 1 1 d . . . . .
P1 P 0.76390(7) 0.54222(6) 0.34672(4) 0.0207(2) Uani 1 1 d . . . . .
Cl4 Cl 0.49453(10) 0.68002(8) 0.34386(6) 0.0509(4) Uani 1 1 d . . . . .
Cl3A Cl 0.44738(17) 0.81492(13) 0.3810(4) 0.0810(18) Uani 0.841(17) 1 d . . P A 2
O1 O 0.6722(2) 0.50151(15) 0.36785(12) 0.0245(7) Uani 1 1 d . . . . .
O2 O 0.5211(2) 0.70606(16) 0.58205(12) 0.0265(7) Uani 1 1 d . . . . .
N1 N 0.6208(2) 0.57067(18) 0.43821(13) 0.0191(7) Uani 1 1 d . . . . .
N8 N 0.5695(2) 0.63859(18) 0.50976(13) 0.0193(7) Uani 1 1 d . . . . .
C2 C 0.6011(3) 0.5266(2) 0.39987(16) 0.0204(9) Uani 1 1 d . . . . .
C8A C 0.5478(3) 0.5921(2) 0.47012(15) 0.0179(8) Uani 1 1 d . . . . .
C7 C 0.5023(3) 0.6591(2) 0.54160(16) 0.0205(9) Uani 1 1 d . . . . .
C4A C 0.4575(3) 0.5677(2) 0.46305(16) 0.0185(8) Uani 1 1 d . . . . .
C3 C 0.5134(3) 0.4994(2) 0.38812(17) 0.0227(9) Uani 1 1 d . . . . .
H3 H 0.504823 0.467951 0.358744 0.027 Uiso 1 1 calc R U . . .
C5 C 0.3882(3) 0.5916(2) 0.49898(17) 0.0227(9) Uani 1 1 d . . . . .
H5 H 0.326391 0.575676 0.495387 0.027 Uiso 1 1 calc R U . . .
C23 C 0.6629(3) 0.7412(3) 0.72247(18) 0.0354(12) Uani 1 1 d . . . . .
H23A H 0.705004 0.702866 0.716883 0.053 Uiso 1 1 calc R U . . .
H23B H 0.640628 0.741177 0.760919 0.053 Uiso 1 1 calc R U . . .
H23C H 0.695931 0.783557 0.714998 0.053 Uiso 1 1 calc R U . . .
C6 C 0.4097(3) 0.6374(2) 0.53877(17) 0.0244(9) Uani 1 1 d . . . . .
H6 H 0.364229 0.654196 0.563707 0.029 Uiso 1 1 calc R U . . .
C10 C 0.8573(3) 0.5027(2) 0.38826(18) 0.0277(10) Uani 1 1 d . . . . .
C21 C 0.7374(4) 0.8294(3) 0.6113(2) 0.0465(15) Uani 1 1 d . . . . .
H21A H 0.705186 0.850866 0.642484 0.070 Uiso 1 1 calc R U . . .
H21B H 0.769660 0.864092 0.589518 0.070 Uiso 1 1 calc R U . . .
H21C H 0.782530 0.796664 0.625530 0.070 Uiso 1 1 calc R U . . .
C9 C 0.7591(3) 0.5166(3) 0.27239(18) 0.0293(10) Uani 1 1 d . . . . .
C4 C 0.4415(3) 0.5198(2) 0.42019(17) 0.0225(9) Uani 1 1 d . . . . .
H4 H 0.381091 0.502207 0.414057 0.027 Uiso 1 1 calc R U . . .
C13 C 0.6647(4) 0.5408(3) 0.25177(19) 0.0391(13) Uani 1 1 d . . . . .
H13A H 0.615743 0.514772 0.270084 0.059 Uiso 1 1 calc R U . . .
H13B H 0.660721 0.534327 0.211487 0.059 Uiso 1 1 calc R U . . .
H13C H 0.657188 0.588978 0.260504 0.059 Uiso 1 1 calc R U . . .
C20 C 0.7170(4) 0.7670(3) 0.5221(2) 0.0435(14) Uani 1 1 d . . . . .
H20A H 0.774534 0.744144 0.532858 0.065 Uiso 1 1 calc R U . . .
H20B H 0.731504 0.805232 0.497657 0.065 Uiso 1 1 calc R U . . .
H20C H 0.676769 0.735049 0.502462 0.065 Uiso 1 1 calc R U . . .
C11 C 0.6673(3) 0.7931(2) 0.57444(19) 0.0317(11) Uani 1 1 d . . . . .
C12 C 0.5805(3) 0.7349(2) 0.68279(17) 0.0257(10) Uani 1 1 d . . . . .
C18 C 0.9500(3) 0.5123(3) 0.3581(2) 0.0378(12) Uani 1 1 d . . . . .
H18A H 0.951193 0.484018 0.324632 0.057 Uiso 1 1 calc R U . . .
H18B H 1.000869 0.499132 0.382746 0.057 Uiso 1 1 calc R U . . .
H18C H 0.957121 0.559934 0.347530 0.057 Uiso 1 1 calc R U . . .
C15 C 0.7661(4) 0.4402(3) 0.2644(2) 0.0426(13) Uani 1 1 d . . . . .
H15A H 0.828604 0.425041 0.274161 0.064 Uiso 1 1 calc R U . . .
H15B H 0.753307 0.428928 0.225491 0.064 Uiso 1 1 calc R U . . .
H15C H 0.720829 0.417565 0.288360 0.064 Uiso 1 1 calc R U . . .
C17 C 0.8600(3) 0.5402(3) 0.4437(2) 0.0399(13) Uani 1 1 d . . . . .
H17A H 0.876204 0.587694 0.437260 0.060 Uiso 1 1 calc R U . . .
H17B H 0.906384 0.519307 0.467936 0.060 Uiso 1 1 calc R U . . .
H17C H 0.798982 0.537609 0.461416 0.060 Uiso 1 1 calc R U . . .
C14 C 0.8339(4) 0.5532(3) 0.2389(2) 0.0459(14) Uani 1 1 d . . . . .
H14A H 0.829591 0.602007 0.245538 0.069 Uiso 1 1 calc R U . . .
H14B H 0.824915 0.544010 0.199219 0.069 Uiso 1 1 calc R U . . .
H14C H 0.895076 0.536930 0.250346 0.069 Uiso 1 1 calc R U . . .
C16 C 0.8404(4) 0.4273(3) 0.3988(2) 0.0373(12) Uani 1 1 d . . . . .
H16A H 0.781580 0.421500 0.418518 0.056 Uiso 1 1 calc R U . . .
H16B H 0.890952 0.408919 0.421314 0.056 Uiso 1 1 calc R U . . .
H16C H 0.837729 0.403288 0.363190 0.056 Uiso 1 1 calc R U . . .
C22 C 0.5184(3) 0.7972(3) 0.68696(19) 0.0350(12) Uani 1 1 d . . . . .
H22A H 0.554835 0.837837 0.678793 0.052 Uiso 1 1 calc R U . . .
H22B H 0.492997 0.800409 0.724612 0.052 Uiso 1 1 calc R U . . .
H22C H 0.467620 0.793320 0.660164 0.052 Uiso 1 1 calc R U . . .
C24 C 0.5236(3) 0.6720(3) 0.69967(19) 0.0363(12) Uani 1 1 d . . . . .
H24A H 0.469927 0.667552 0.675064 0.054 Uiso 1 1 calc R U . . .
H24B H 0.502495 0.676966 0.738133 0.054 Uiso 1 1 calc R U . . .
H24C H 0.562451 0.631457 0.696534 0.054 Uiso 1 1 calc R U . . .
C19 C 0.5901(4) 0.8410(3) 0.5561(2) 0.0574(17) Uani 1 1 d . . . . .
H19A H 0.548378 0.817227 0.530598 0.086 Uiso 1 1 calc R U . . .
H19B H 0.617145 0.880218 0.537278 0.086 Uiso 1 1 calc R U . . .
H19C H 0.555239 0.856143 0.588753 0.086 Uiso 1 1 calc R U . . .
C25 C 0.5191(5) 0.7450(3) 0.3912(3) 0.0654(19) Uani 1 1 d . . . . .
H25C H 0.584525 0.759051 0.386899 0.078 Uiso 0.841(17) 1 calc R U P A 2
H25D H 0.510837 0.727864 0.429510 0.078 Uiso 0.841(17) 1 calc R U P A 2
H25A H 0.555503 0.723095 0.421034 0.078 Uiso 0.159(17) 1 calc R U P A 1
H25B H 0.562833 0.775208 0.371464 0.078 Uiso 0.159(17) 1 calc R U P A 1
Cl3B Cl 0.4512(9) 0.7936(18) 0.4219(18) 0.088(13) Uani 0.159(17) 1 d . . P A 1

loop_
_atom_site_aniso_label
_atom_site_aniso_U_11
_atom_site_aniso_U_22
_atom_site_aniso_U_33
_atom_site_aniso_U_23
_atom_site_aniso_U_13
_atom_site_aniso_U_12
Au1 0.02342(9) 0.01932(8) 0.02676(9) -0.00331(7) -0.00072(7) 0.00121(7)
Au2 0.01905(8) 0.02540(9) 0.02480(9) -0.00321(7) -0.00255(6) 0.00103(7)
P2 0.0217(5) 0.0230(6) 0.0186(5) -0.0028(5) -0.0022(4) 0.0006(5)
Cl2 0.0253(6) 0.0328(6) 0.0392(6) -0.0004(5) -0.0012(5) 0.0074(5)
Cl1 0.0434(7) 0.0189(5) 0.0434(7) -0.0065(5) -0.0148(6) 0.0018(5)
P1 0.0208(5) 0.0192(5) 0.0220(5) -0.0038(5) 0.0031(4) 0.0016(4)
Cl4 0.0532(8) 0.0591(10) 0.0404(7) 0.0078(7) 0.0027(6) 0.0028(8)
Cl3A 0.0422(12) 0.0442(13) 0.157(5) 0.0064(17) -0.0036(16) 0.0057(10)
O1 0.0232(15) 0.0228(16) 0.0275(15) -0.0067(13) 0.0043(13) -0.0006(13)
O2 0.0219(15) 0.0343(19) 0.0232(15) -0.0104(14) -0.0019(12) 0.0027(14)
N1 0.0177(16) 0.0199(18) 0.0196(17) 0.0002(15) 0.0030(13) 0.0003(14)
N8 0.0180(16) 0.0213(19) 0.0187(17) -0.0054(15) -0.0009(14) -0.0010(14)
C2 0.019(2) 0.022(2) 0.021(2) 0.0001(18) 0.0012(16) 0.0040(17)
C8A 0.0176(19) 0.021(2) 0.0155(18) -0.0001(17) 0.0002(15) 0.0026(17)
C7 0.024(2) 0.020(2) 0.0172(19) -0.0007(17) -0.0034(16) 0.0024(18)
C4A 0.0161(19) 0.019(2) 0.020(2) 0.0027(17) -0.0017(15) 0.0011(16)
C3 0.025(2) 0.020(2) 0.024(2) -0.0039(18) -0.0034(17) 0.0015(18)
C5 0.0146(19) 0.029(2) 0.024(2) 0.006(2) -0.0009(16) 0.0024(18)
C23 0.048(3) 0.033(3) 0.025(2) -0.004(2) -0.011(2) 0.005(2)
C6 0.020(2) 0.030(2) 0.024(2) 0.0021(19) 0.0004(17) 0.0060(19)
C10 0.022(2) 0.030(3) 0.031(2) 0.001(2) 0.0008(18) 0.003(2)
C21 0.061(4) 0.038(3) 0.041(3) -0.007(3) 0.001(3) -0.016(3)
C9 0.037(3) 0.030(3) 0.021(2) -0.002(2) 0.0032(19) 0.005(2)
C4 0.0164(19) 0.023(2) 0.029(2) 0.0028(19) -0.0062(17) -0.0037(17)
C13 0.050(3) 0.037(3) 0.030(3) -0.008(2) -0.007(2) 0.006(3)
C20 0.047(3) 0.053(4) 0.030(3) -0.001(3) 0.014(2) -0.021(3)
C11 0.038(3) 0.028(3) 0.029(2) 0.006(2) 0.004(2) -0.009(2)
C12 0.029(2) 0.030(2) 0.018(2) -0.007(2) -0.0014(18) 0.005(2)
C18 0.019(2) 0.036(3) 0.058(3) 0.004(3) 0.002(2) 0.000(2)
C15 0.066(4) 0.029(3) 0.033(3) -0.007(2) 0.005(3) 0.013(3)
C17 0.035(3) 0.045(3) 0.040(3) 0.000(3) -0.014(2) 0.005(3)
C14 0.058(4) 0.047(4) 0.032(3) 0.007(3) 0.016(3) -0.002(3)
C16 0.037(3) 0.029(3) 0.046(3) 0.010(2) -0.004(2) 0.002(2)
C22 0.041(3) 0.040(3) 0.024(2) -0.011(2) -0.001(2) 0.007(2)
C24 0.040(3) 0.043(3) 0.026(2) -0.002(2) 0.007(2) 0.002(3)
C19 0.068(4) 0.046(4) 0.057(4) 0.025(3) 0.002(3) 0.014(3)
C25 0.071(5) 0.065(5) 0.060(4) -0.002(4) -0.012(4) 0.020(4)
Cl3B 0.028(5) 0.093(17) 0.14(3) -0.050(18) 0.008(8) 0.000(7)

loop_
_atom_type_symbol
_atom_type_description
_atom_type_scat_dispersion_real
_atom_type_scat_dispersion_imag
_atom_type_scat_source
C C 0.0033 0.0016 'International Tables Vol C Tables 4.2.6.8 and 6.1.1.4'
H H 0.0000 0.0000 'International Tables Vol C Tables 4.2.6.8 and 6.1.1.4'
Au Au -2.0133 8.8022 'International Tables Vol C Tables 4.2.6.8 and 6.1.1.4'
Cl Cl 0.1484 0.1585 'International Tables Vol C Tables 4.2.6.8 and 6.1.1.4'
N N 0.0061 0.0033 'International Tables Vol C Tables 4.2.6.8 and 6.1.1.4'
O O 0.0106 0.0060 'International Tables Vol C Tables 4.2.6.8 and 6.1.1.4'
P P 0.1023 0.0942 'International Tables Vol C Tables 4.2.6.8 and 6.1.1.4'

loop_
_exptl_crystal_face_index_h
_exptl_crystal_face_index_k
_exptl_crystal_face_index_l
_exptl_crystal_face_perp_dist
-11 23 -7 0.1130
-12 -9 -25 0.1197
11 -23 7 0.1130
-8 -16 24 0.1184
-2 0 -34 0.0676
2 0 34 0.0676
12 9 25 0.1197
16 4 -21 0.1205
-16 -4 21 0.1205
8 16 -24 0.1184

loop_
_geom_angle_atom_site_label_1
_geom_angle_atom_site_label_2
_geom_angle_atom_site_label_3
_geom_angle
_geom_angle_site_symmetry_1
_geom_angle_site_symmetry_3
_geom_angle_publ_flag
P1 Au1 Cl1 177.48(4) . . ?
P2 Au2 Cl2 177.67(4) . . ?
O2 P2 Au2 113.57(12) . . ?
O2 P2 C11 102.9(2) . . ?
O2 P2 C12 97.90(18) . . ?
C11 P2 Au2 113.98(16) . . ?
C11 P2 C12 114.1(2) . . ?
C12 P2 Au2 112.84(15) . . ?
O1 P1 Au1 116.14(12) . . ?
O1 P1 C10 102.42(19) . . ?
O1 P1 C9 97.79(19) . . ?
C10 P1 Au1 112.68(16) . . ?
C10 P1 C9 115.6(2) . . ?
C9 P1 Au1 111.25(16) . . ?
C2 O1 P1 127.1(3) . . ?
C7 O2 P2 125.1(3) . . ?
C2 N1 C8A 115.9(3) . . ?
C7 N8 C8A 116.9(3) . . ?
O1 C2 C3 115.0(4) . . ?
N1 C2 O1 118.4(4) . . ?
N1 C2 C3 126.6(4) . . ?
N1 C8A C4A 122.8(4) . . ?
N8 C8A N1 115.1(3) . . ?
N8 C8A C4A 122.2(4) . . ?
O2 C7 C6 115.4(4) . . ?
N8 C7 O2 118.8(4) . . ?
N8 C7 C6 125.8(4) . . ?
C8A C4A C4 118.0(4) . . ?
C5 C4A C8A 118.2(4) . . ?
C5 C4A C4 123.8(4) . . ?
C2 C3 H3 121.2 . . ?
C4 C3 C2 117.6(4) . . ?
C4 C3 H3 121.2 . . ?
C4A C5 H5 120.1 . . ?
C6 C5 C4A 119.8(4) . . ?
C6 C5 H5 120.1 . . ?
H23A C23 H23B 109.5 . . ?
H23A C23 H23C 109.5 . . ?
H23B C23 H23C 109.5 . . ?
C12 C23 H23A 109.5 . . ?
C12 C23 H23B 109.5 . . ?
C12 C23 H23C 109.5 . . ?
C7 C6 H6 121.4 . . ?
C5 C6 C7 117.2(4) . . ?
C5 C6 H6 121.4 . . ?
C18 C10 P1 109.1(3) . . ?
C18 C10 C17 109.4(4) . . ?
C17 C10 P1 106.5(3) . . ?
C16 C10 P1 112.5(3) . . ?
C16 C10 C18 109.8(4) . . ?
C16 C10 C17 109.4(4) . . ?
H21A C21 H21B 109.5 . . ?
H21A C21 H21C 109.5 . . ?
H21B C21 H21C 109.5 . . ?
C11 C21 H21A 109.5 . . ?
C11 C21 H21B 109.5 . . ?
C11 C21 H21C 109.5 . . ?
C13 C9 P1 105.1(3) . . ?
C15 C9 P1 112.8(3) . . ?
C15 C9 C13 109.1(4) . . ?
C15 C9 C14 110.7(4) . . ?
C14 C9 P1 110.7(4) . . ?
C14 C9 C13 108.1(4) . . ?
C4A C4 H4 120.4 . . ?
C3 C4 C4A 119.1(4) . . ?
C3 C4 H4 120.4 . . ?
C9 C13 H13A 109.5 . . ?
C9 C13 H13B 109.5 . . ?
C9 C13 H13C 109.5 . . ?
H13A C13 H13B 109.5 . . ?
H13A C13 H13C 109.5 . . ?
H13B C13 H13C 109.5 . . ?
H20A C20 H20B 109.5 . . ?
H20A C20 H20C 109.5 . . ?
H20B C20 H20C 109.5 . . ?
C11 C20 H20A 109.5 . . ?
C11 C20 H20B 109.5 . . ?
C11 C20 H20C 109.5 . . ?
C21 C11 P2 109.7(3) . . ?
C21 C11 C20 108.9(4) . . ?
C21 C11 C19 111.1(5) . . ?
C20 C11 P2 106.7(4) . . ?
C19 C11 P2 112.2(4) . . ?
C19 C11 C20 108.2(4) . . ?
C23 C12 P2 110.1(3) . . ?
C23 C12 C24 108.4(4) . . ?
C22 C12 P2 113.5(3) . . ?
C22 C12 C23 110.5(4) . . ?
C22 C12 C24 108.7(4) . . ?
C24 C12 P2 105.5(3) . . ?
C10 C18 H18A 109.5 . . ?
C10 C18 H18B 109.5 . . ?
C10 C18 H18C 109.5 . . ?
H18A C18 H18B 109.5 . . ?
H18A C18 H18C 109.5 . . ?
H18B C18 H18C 109.5 . . ?
C9 C15 H15A 109.5 . . ?
C9 C15 H15B 109.5 . . ?
C9 C15 H15C 109.5 . . ?
H15A C15 H15B 109.5 . . ?
H15A C15 H15C 109.5 . . ?
H15B C15 H15C 109.5 . . ?
C10 C17 H17A 109.5 . . ?
C10 C17 H17B 109.5 . . ?
C10 C17 H17C 109.5 . . ?
H17A C17 H17B 109.5 . . ?
H17A C17 H17C 109.5 . . ?
H17B C17 H17C 109.5 . . ?
C9 C14 H14A 109.5 . . ?
C9 C14 H14B 109.5 . . ?
C9 C14 H14C 109.5 . . ?
H14A C14 H14B 109.5 . . ?
H14A C14 H14C 109.5 . . ?
H14B C14 H14C 109.5 . . ?
C10 C16 H16A 109.5 . . ?
C10 C16 H16B 109.5 . . ?
C10 C16 H16C 109.5 . . ?
H16A C16 H16B 109.5 . . ?
H16A C16 H16C 109.5 . . ?
H16B C16 H16C 109.5 . . ?
C12 C22 H22A 109.5 . . ?
C12 C22 H22B 109.5 . . ?
C12 C22 H22C 109.5 . . ?
H22A C22 H22B 109.5 . . ?
H22A C22 H22C 109.5 . . ?
H22B C22 H22C 109.5 . . ?
C12 C24 H24A 109.5 . . ?
C12 C24 H24B 109.5 . . ?
C12 C24 H24C 109.5 . . ?
H24A C24 H24B 109.5 . . ?
H24A C24 H24C 109.5 . . ?
H24B C24 H24C 109.5 . . ?
C11 C19 H19A 109.5 . . ?
C11 C19 H19B 109.5 . . ?
C11 C19 H19C 109.5 . . ?
H19A C19 H19B 109.5 . . ?
H19A C19 H19C 109.5 . . ?
H19B C19 H19C 109.5 . . ?
Cl4 C25 Cl3A 111.6(4) . . ?
Cl4 C25 H25C 109.3 . . ?
Cl4 C25 H25D 109.3 . . ?
Cl4 C25 H25A 105.0 . . ?
Cl4 C25 H25B 105.0 . . ?
Cl3A C25 H25C 109.3 . . ?
Cl3A C25 H25D 109.3 . . ?
H25C C25 H25D 108.0 . . ?
H25A C25 H25B 105.8 . . ?
Cl3B C25 Cl4 129.2(7) . . ?
Cl3B C25 H25A 105.0 . . ?
Cl3B C25 H25B 105.0 . . ?

loop_
_geom_bond_atom_site_label_1
_geom_bond_atom_site_label_2
_geom_bond_distance
_geom_bond_site_symmetry_2
_geom_bond_publ_flag
Au1 Cl1 2.2832(12) . ?
Au1 P1 2.2180(12) . ?
Au2 P2 2.2208(12) . ?
Au2 Cl2 2.2932(12) . ?
P2 O2 1.631(3) . ?
P2 C11 1.854(5) . ?
P2 C12 1.857(4) . ?
P1 O1 1.631(3) . ?
P1 C10 1.853(5) . ?
P1 C9 1.861(4) . ?
Cl4 C25 1.753(7) . ?
Cl3A C25 1.744(7) . ?
O1 C2 1.376(5) . ?
O2 C7 1.372(5) . ?
N1 C2 1.301(5) . ?
N1 C8A 1.371(5) . ?
N8 C8A 1.361(5) . ?
N8 C7 1.301(5) . ?
C2 C3 1.404(6) . ?
C8A C4A 1.401(5) . ?
C7 C6 1.406(6) . ?
C4A C5 1.405(5) . ?
C4A C4 1.419(6) . ?
C3 H3 0.9500 . ?
C3 C4 1.356(6) . ?
C5 H5 0.9500 . ?
C5 C6 1.354(6) . ?
C23 H23A 0.9800 . ?
C23 H23B 0.9800 . ?
C23 H23C 0.9800 . ?
C23 C12 1.532(6) . ?
C6 H6 0.9500 . ?
C10 C18 1.535(6) . ?
C10 C17 1.527(6) . ?
C10 C16 1.529(6) . ?
C21 H21A 0.9800 . ?
C21 H21B 0.9800 . ?
C21 H21C 0.9800 . ?
C21 C11 1.526(7) . ?
C9 C13 1.527(7) . ?
C9 C15 1.526(7) . ?
C9 C14 1.529(7) . ?
C4 H4 0.9500 . ?
C13 H13A 0.9800 . ?
C13 H13B 0.9800 . ?
C13 H13C 0.9800 . ?
C20 H20A 0.9800 . ?
C20 H20B 0.9800 . ?
C20 H20C 0.9800 . ?
C20 C11 1.539(6) . ?
C11 C19 1.527(7) . ?
C12 C22 1.526(6) . ?
C12 C24 1.543(7) . ?
C18 H18A 0.9800 . ?
C18 H18B 0.9800 . ?
C18 H18C 0.9800 . ?
C15 H15A 0.9800 . ?
C15 H15B 0.9800 . ?
C15 H15C 0.9800 . ?
C17 H17A 0.9800 . ?
C17 H17B 0.9800 . ?
C17 H17C 0.9800 . ?
C14 H14A 0.9800 . ?
C14 H14B 0.9800 . ?
C14 H14C 0.9800 . ?
C16 H16A 0.9800 . ?
C16 H16B 0.9800 . ?
C16 H16C 0.9800 . ?
C22 H22A 0.9800 . ?
C22 H22B 0.9800 . ?
C22 H22C 0.9800 . ?
C24 H24A 0.9800 . ?
C24 H24B 0.9800 . ?
C24 H24C 0.9800 . ?
C19 H19A 0.9800 . ?
C19 H19B 0.9800 . ?
C19 H19C 0.9800 . ?
C25 H25C 0.9900 . ?
C25 H25D 0.9900 . ?
C25 H25A 0.9900 . ?
C25 H25B 0.9900 . ?
C25 Cl3B 1.559(14) . ?

loop_
_geom_torsion_atom_site_label_1
_geom_torsion_atom_site_label_2
_geom_torsion_atom_site_label_3
_geom_torsion_atom_site_label_4
_geom_torsion
_geom_torsion_site_symmetry_1
_geom_torsion_site_symmetry_2
_geom_torsion_site_symmetry_3
_geom_torsion_site_symmetry_4
_geom_torsion_publ_flag
Au1 P1 O1 C2 -13.5(4) . . . . ?
Au1 P1 C10 C18 -77.9(3) . . . . ?
Au1 P1 C10 C17 40.1(4) . . . . ?
Au1 P1 C10 C16 159.9(3) . . . . ?
Au1 P1 C9 C13 -63.8(4) . . . . ?
Au1 P1 C9 C15 177.3(3) . . . . ?
Au1 P1 C9 C14 52.6(4) . . . . ?
Au2 P2 O2 C7 -23.1(4) . . . . ?
Au2 P2 C11 C21 -81.5(4) . . . . ?
Au2 P2 C11 C20 36.2(4) . . . . ?
Au2 P2 C11 C19 154.5(3) . . . . ?
Au2 P2 C12 C23 54.6(4) . . . . ?
Au2 P2 C12 C22 179.0(3) . . . . ?
Au2 P2 C12 C24 -62.1(3) . . . . ?
P2 O2 C7 N8 -25.7(5) . . . . ?
P2 O2 C7 C6 154.2(3) . . . . ?
P1 O1 C2 N1 -35.2(5) . . . . ?
P1 O1 C2 C3 146.6(3) . . . . ?
O1 P1 C10 C18 156.6(3) . . . . ?
O1 P1 C10 C17 -85.5(3) . . . . ?
O1 P1 C10 C16 34.4(4) . . . . ?
O1 P1 C9 C13 58.2(4) . . . . ?
O1 P1 C9 C15 -60.6(4) . . . . ?
O1 P1 C9 C14 174.7(4) . . . . ?
O1 C2 C3 C4 176.8(4) . . . . ?
O2 P2 C11 C21 155.1(4) . . . . ?
O2 P2 C11 C20 -87.2(3) . . . . ?
O2 P2 C11 C19 31.1(4) . . . . ?
O2 P2 C12 C23 174.4(3) . . . . ?
O2 P2 C12 C22 -61.2(4) . . . . ?
O2 P2 C12 C24 57.7(3) . . . . ?
O2 C7 C6 C5 179.3(4) . . . . ?
N1 C2 C3 C4 -1.2(7) . . . . ?
N1 C8A C4A C5 178.3(4) . . . . ?
N1 C8A C4A C4 -1.3(6) . . . . ?
N8 C8A C4A C5 -1.1(6) . . . . ?
N8 C8A C4A C4 179.3(4) . . . . ?
N8 C7 C6 C5 -0.8(7) . . . . ?
C2 N1 C8A N8 -179.5(4) . . . . ?
C2 N1 C8A C4A 1.1(6) . . . . ?
C2 C3 C4 C4A 0.9(6) . . . . ?
C8A N1 C2 O1 -177.8(3) . . . . ?
C8A N1 C2 C3 0.2(6) . . . . ?
C8A N8 C7 O2 -179.9(4) . . . . ?
C8A N8 C7 C6 0.2(6) . . . . ?
C8A C4A C5 C6 0.5(6) . . . . ?
C8A C4A C4 C3 0.2(6) . . . . ?
C7 N8 C8A N1 -178.7(4) . . . . ?
C7 N8 C8A C4A 0.7(6) . . . . ?
C4A C5 C6 C7 0.4(6) . . . . ?
C5 C4A C4 C3 -179.3(4) . . . . ?
C10 P1 O1 C2 109.8(3) . . . . ?
C10 P1 C9 C13 166.0(3) . . . . ?
C10 P1 C9 C15 47.2(4) . . . . ?
C10 P1 C9 C14 -77.5(4) . . . . ?
C9 P1 O1 C2 -131.8(3) . . . . ?
C9 P1 C10 C18 51.5(4) . . . . ?
C9 P1 C10 C17 169.5(3) . . . . ?
C9 P1 C10 C16 -70.6(4) . . . . ?
C4 C4A C5 C6 -180.0(4) . . . . ?
C11 P2 O2 C7 100.6(4) . . . . ?
C11 P2 C12 C23 -77.6(4) . . . . ?
C11 P2 C12 C22 46.8(4) . . . . ?
C11 P2 C12 C24 165.7(3) . . . . ?
C12 P2 O2 C7 -142.3(3) . . . . ?
C12 P2 C11 C21 50.2(4) . . . . ?
C12 P2 C11 C20 167.9(3) . . . . ?
C12 P2 C11 C19 -73.8(4) . . . . ?

loop_
_exptl_oxdiff_crystal_face_indexfrac_h
_exptl_oxdiff_crystal_face_indexfrac_k
_exptl_oxdiff_crystal_face_indexfrac_l
_exptl_oxdiff_crystal_face_x
_exptl_oxdiff_crystal_face_y
_exptl_oxdiff_crystal_face_z
-11.2021 22.5857 -6.7848 0.6521 0.6873 -0.3199
-12.2723 -9.3587 -24.5392 -0.5663 0.8238 -0.0238
11.2021 -22.5857 6.7848 -0.6521 -0.6873 0.3199
-8.3474 -16.4870 23.5605 -0.0419 -0.0686 0.9968
-2.4594 0.4549 -33.6724 -0.5036 0.5893 -0.6318
2.4594 -0.4549 33.6724 0.5036 -0.5893 0.6318
12.2723 9.3587 24.5392 0.5663 -0.8238 0.0238
15.8774 4.1991 -20.6402 -0.3371 -0.3551 -0.8719
-15.8774 -4.1991 20.6402 0.3371 0.3551 0.8719
8.3474 16.4870 -23.5605 0.0419 0.0686 -0.9968
